data_2221509
loop_
_publ_author_name
'Ning, Jing-Heng'
'Xu, Xiao-Wu'

_publ_section_title
;
 3-Bromo-<i>N</i>'-(2-hydroxy-3,5-diiodobenzylidene)benzohydrazide
 monohydrate
;
_journal_coeditor_code SJ2600
_journal_issue 4
_journal_name_full 'Acta Crystallographica Section E'
_journal_page_first o905
_journal_page_last o906
_journal_paper_doi 10.1107/S1600536809010964
_journal_volume 65
_journal_year 2009
_chemical_formula_iupac 'C14 H9 Br I2 N2 O2, H2 O'
_chemical_formula_moiety 'C14 H9 Br I2 N2 O2, H2 O'
_chemical_formula_sum 'C14 H11 Br I2 N2 O3'
_chemical_formula_weight 588.96
_chemical_name_systematic
;
3-Bromo-<i>N</i>'-(2-hydroxy-3,5-diiodobenzylidene)benzohydrazide monohydrate
;
_space_group_IT_number 14
_symmetry_cell_setting monoclinic
_symmetry_space_group_name_Hall '-P 2ybc'
_symmetry_space_group_name_H-M 'P 1 21/c 1'
_atom_sites_solution_hydrogens geom
_atom_sites_solution_primary direct
_atom_sites_solution_secondary difmap
_audit_creation_method SHELXL-97
_cell_angle_alpha 90.00
_cell_angle_beta 110.628(3)
_cell_angle_gamma 90.00
_cell_formula_units_Z 4
_cell_length_a 15.181(3)
_cell_length_b 7.611(2)
_cell_length_c 15.516(3)
_cell_measurement_reflns_used 2004
_cell_measurement_temperature 298(2)
_cell_measurement_theta_max 24.5
_cell_measurement_theta_min 2.6
_cell_volume 1677.8(6)
_computing_cell_refinement 'SAINT (Bruker, 2007)'
_computing_data_collection 'SMART (Bruker, 2007)'
_computing_data_reduction 'SAINT (Bruker, 2007)'
_computing_molecular_graphics 'SHELXTL (Sheldrick, 2008)'
_computing_publication_material 'SHELXTL (Sheldrick, 2008)'
_computing_structure_refinement 'SHELXTL (Sheldrick, 2008)'
_computing_structure_solution 'SHELXTL (Sheldrick, 2008)'
_diffrn_ambient_temperature 298(2)
_diffrn_measured_fraction_theta_full 0.995
_diffrn_measured_fraction_theta_max 0.995
_diffrn_measurement_device_type 'Bruker SMART 1000 CCD area-detector'
_diffrn_measurement_method \w
_diffrn_radiation_monochromator graphite
_diffrn_radiation_source 'fine-focus sealed tube'
_diffrn_radiation_type MoK\a
_diffrn_radiation_wavelength 0.71073
_diffrn_reflns_av_R_equivalents 0.0588
_diffrn_reflns_av_sigmaI/netI 0.0631
_diffrn_reflns_limit_h_max 19
_diffrn_reflns_limit_h_min -19
_diffrn_reflns_limit_k_max 9
_diffrn_reflns_limit_k_min -9
_diffrn_reflns_limit_l_max 19
_diffrn_reflns_limit_l_min -19
_diffrn_reflns_number 13552
_diffrn_reflns_theta_full 27.00
_diffrn_reflns_theta_max 27.00
_diffrn_reflns_theta_min 1.43
_diffrn_standards_number 0
_exptl_absorpt_coefficient_mu 6.142
_exptl_absorpt_correction_T_max 0.293
_exptl_absorpt_correction_T_min 0.261
_exptl_absorpt_correction_type multi-scan
_exptl_absorpt_process_details '(SADABS; Bruker, 2001)'
_exptl_crystal_colour yellow
_exptl_crystal_density_diffrn 2.331
_exptl_crystal_density_method 'not measured'
_exptl_crystal_description block
_exptl_crystal_F_000 1096
_exptl_crystal_size_max 0.23
_exptl_crystal_size_mid 0.20
_exptl_crystal_size_min 0.20
_refine_diff_density_max 0.628
_refine_diff_density_min -0.686
_refine_ls_extinction_method none
_refine_ls_goodness_of_fit_ref 1.004
_refine_ls_hydrogen_treatment mixed
_refine_ls_matrix_type full
_refine_ls_number_parameters 209
_refine_ls_number_reflns 3656
_refine_ls_number_restraints 4
_refine_ls_restrained_S_all 1.003
_refine_ls_R_factor_all 0.0658
_refine_ls_R_factor_gt 0.0415
_refine_ls_shift/su_max 0.001
_refine_ls_shift/su_max_lt 0.001
_refine_ls_shift/su_mean 0.000
_refine_ls_structure_factor_coef Fsqd
_refine_ls_weighting_details 'calc w=1/[\s^2^(Fo^2^)+(0.0296P)^2^] where P=(Fo^2^+2Fc^2^)/3'
_refine_ls_weighting_scheme calc
_refine_ls_wR_factor_gt 0.0821
_refine_ls_wR_factor_ref 0.0904
_reflns_number_gt 2651
_reflns_number_total 3656
_reflns_threshold_expression I>2\s(I)
_cod_data_source_file sj2600.cif
_cod_data_source_block I
_cod_original_sg_symbol_H-M 'P 21/c'
_cod_database_code 2221509
_cod_database_fobs_code 2221509

loop_
_symmetry_equiv_pos_as_xyz
'x, y, z'
'-x, y+1/2, -z+1/2'
'-x, -y, -z'
'x, -y-1/2, z-1/2'

loop_
_atom_site_type_symbol
_atom_site_label
_atom_site_fract_x
_atom_site_fract_y
_atom_site_fract_z
_atom_site_U_iso_or_equiv
_atom_site_adp_type
_atom_site_calc_flag
_atom_site_refinement_flags
_atom_site_occupancy
_atom_site_disorder_assembly
_atom_site_disorder_group
I I1 0.32291(3) -0.01495(5) 0.20582(3) 0.04369(14) Uani d . 1 . .
I I2 0.14532(3) -0.04420(6) 0.49489(3) 0.04849(15) Uani d . 1 . .
Br Br1 1.04870(5) 0.64844(11) 0.62538(6) 0.0699(3) Uani d . 1 . .
O O1 0.4774(3) 0.1800(5) 0.3704(2) 0.0362(9) Uani d . 1 . .
H H1 0.5212 0.2190 0.4140 0.054 Uiso calc R 1 . .
O O2 0.6948(3) 0.4091(6) 0.4847(3) 0.0465(11) Uani d . 1 . .
O O3 0.4178(4) 0.0028(7) 0.7467(3) 0.0636(14) Uani d D 1 . .
N N1 0.5549(3) 0.3106(5) 0.5331(3) 0.0303(10) Uani d . 1 . .
N N2 0.6303(3) 0.3938(6) 0.5939(3) 0.0318(10) Uani d D 1 . .
C C1 0.4070(4) 0.1717(7) 0.4882(4) 0.0301(12) Uani d . 1 . .
C C2 0.4058(4) 0.1324(6) 0.3995(3) 0.0260(11) Uani d . 1 . .
C C3 0.3290(4) 0.0455(7) 0.3393(4) 0.0314(12) Uani d . 1 . .
C C4 0.2549(4) -0.0061(7) 0.3655(4) 0.0312(13) Uani d . 1 . .
H H4 0.2040 -0.0660 0.3244 0.037 Uiso calc R 1 . .
C C5 0.2572(4) 0.0324(7) 0.4540(4) 0.0333(13) Uani d . 1 . .
C C6 0.3317(4) 0.1209(7) 0.5138(4) 0.0325(13) Uani d . 1 . .
H H6 0.3323 0.1476 0.5724 0.039 Uiso calc R 1 . .
C C7 0.4852(4) 0.2632(7) 0.5544(4) 0.0323(13) Uani d . 1 . .
H H7 0.4844 0.2872 0.6129 0.039 Uiso calc R 1 . .
C C8 0.7013(4) 0.4386(7) 0.5641(4) 0.0304(12) Uani d . 1 . .
C C9 0.7872(4) 0.5200(6) 0.6326(4) 0.0301(12) Uani d . 1 . .
C C10 0.8620(4) 0.5467(7) 0.6036(4) 0.0389(14) Uani d . 1 . .
H H10 0.8576 0.5140 0.5444 0.047 Uiso calc R 1 . .
C C11 0.9424(4) 0.6211(8) 0.6616(4) 0.0429(15) Uani d . 1 . .
C C12 0.9500(4) 0.6747(9) 0.7478(5) 0.0530(17) Uani d . 1 . .
H H12 1.0052 0.7269 0.7863 0.064 Uiso calc R 1 . .
C C13 0.8755(4) 0.6511(8) 0.7772(4) 0.0489(16) Uani d . 1 . .
H H13 0.8802 0.6884 0.8357 0.059 Uiso calc R 1 . .
C C14 0.7934(5) 0.5721(7) 0.7204(4) 0.0422(15) Uani d . 1 . .
H H14 0.7433 0.5543 0.7407 0.051 Uiso calc R 1 . .
H H2 0.626(5) 0.411(9) 0.649(2) 0.080 Uiso d D 1 . .
H H3A 0.414(6) -0.082(4) 0.709(3) 0.080 Uiso d D 1 . .
H H3B 0.414(5) 0.097(3) 0.717(3) 0.080 Uiso d D 1 . .

loop_
_atom_site_aniso_label
_atom_site_aniso_U_11
_atom_site_aniso_U_22
_atom_site_aniso_U_33
_atom_site_aniso_U_12
_atom_site_aniso_U_13
_atom_site_aniso_U_23
I1 0.0401(3) 0.0640(3) 0.0293(2) -0.00844(19) 0.01519(18) -0.01025(18)
I2 0.0423(3) 0.0602(3) 0.0522(3) -0.0090(2) 0.0281(2) -0.0014(2)
Br1 0.0381(4) 0.0888(6) 0.0902(6) -0.0056(4) 0.0317(4) 0.0133(5)
O1 0.029(2) 0.054(3) 0.027(2) -0.0065(19) 0.0114(18) -0.0023(18)
O2 0.047(3) 0.067(3) 0.025(2) -0.009(2) 0.013(2) -0.004(2)
O3 0.062(3) 0.079(3) 0.058(3) 0.014(3) 0.031(3) 0.017(3)
N1 0.024(2) 0.032(2) 0.030(3) 0.0035(19) 0.003(2) 0.000(2)
N2 0.026(3) 0.042(3) 0.026(3) -0.005(2) 0.007(2) -0.005(2)
C1 0.027(3) 0.032(3) 0.029(3) -0.001(2) 0.008(2) 0.004(2)
C2 0.028(3) 0.030(3) 0.021(3) 0.004(2) 0.009(2) 0.003(2)
C3 0.037(3) 0.033(3) 0.026(3) 0.001(3) 0.012(3) -0.003(2)
C4 0.025(3) 0.041(3) 0.027(3) -0.006(2) 0.009(2) -0.002(2)
C5 0.030(3) 0.035(3) 0.037(3) 0.003(2) 0.014(3) 0.006(2)
C6 0.035(3) 0.035(3) 0.031(3) 0.000(2) 0.015(3) -0.001(2)
C7 0.033(3) 0.039(3) 0.024(3) -0.001(3) 0.010(3) 0.000(2)
C8 0.030(3) 0.029(3) 0.029(3) 0.002(2) 0.006(3) 0.004(2)
C9 0.028(3) 0.029(3) 0.031(3) -0.003(2) 0.008(3) 0.004(2)
C10 0.039(4) 0.038(3) 0.039(3) -0.005(3) 0.013(3) 0.001(3)
C11 0.032(3) 0.048(4) 0.045(4) -0.001(3) 0.009(3) 0.009(3)
C12 0.031(4) 0.062(4) 0.053(4) -0.009(3) 0.000(3) 0.011(3)
C13 0.048(4) 0.065(4) 0.031(3) -0.010(3) 0.011(3) -0.002(3)
C14 0.046(4) 0.044(4) 0.042(4) -0.002(3) 0.022(3) 0.003(3)

loop_
_atom_type_symbol
_atom_type_description
_atom_type_scat_dispersion_real
_atom_type_scat_dispersion_imag
_atom_type_scat_source
C C 0.0033 0.0016 'International Tables Vol C Tables 4.2.6.8 and 6.1.1.4'
H H 0.0000 0.0000 'International Tables Vol C Tables 4.2.6.8 and 6.1.1.4'
N N 0.0061 0.0033 'International Tables Vol C Tables 4.2.6.8 and 6.1.1.4'
O O 0.0106 0.0060 'International Tables Vol C Tables 4.2.6.8 and 6.1.1.4'
Br Br -0.2901 2.4595 'International Tables Vol C Tables 4.2.6.8 and 6.1.1.4'
I I -0.4742 1.8119 'International Tables Vol C Tables 4.2.6.8 and 6.1.1.4'

loop_
_geom_angle_atom_site_label_1
_geom_angle_atom_site_label_2
_geom_angle_atom_site_label_3
_geom_angle_site_symmetry_1
_geom_angle_site_symmetry_3
_geom_angle
_geom_angle_publ_flag
C2 O1 H1 . . 109.5 ?
H3A O3 H3B . . 107(3) ?
C7 N1 N2 . . 121.9(5) ?
N1 N2 C8 . . 117.2(4) ?
N1 N2 H2 . . 114(5) ?
C8 N2 H2 . . 129(5) ?
C6 C1 C2 . . 119.5(5) ?
C6 C1 C7 . . 118.9(5) ?
C2 C1 C7 . . 121.5(5) ?
O1 C2 C3 . . 119.0(4) ?
O1 C2 C1 . . 122.1(5) ?
C3 C2 C1 . . 118.8(5) ?
C4 C3 C2 . . 121.3(5) ?
C4 C3 I1 . . 118.2(4) ?
C2 C3 I1 . . 120.5(4) ?
C3 C4 C5 . . 119.4(5) ?
C3 C4 H4 . . 120.3 ?
C5 C4 H4 . . 120.3 ?
C6 C5 C4 . . 120.0(5) ?
C6 C5 I2 . . 120.0(4) ?
C4 C5 I2 . . 120.0(4) ?
C5 C6 C1 . . 120.9(5) ?
C5 C6 H6 . . 119.5 ?
C1 C6 H6 . . 119.5 ?
N1 C7 C1 . . 120.3(5) ?
N1 C7 H7 . . 119.9 ?
C1 C7 H7 . . 119.9 ?
O2 C8 N2 . . 120.4(5) ?
O2 C8 C9 . . 122.2(5) ?
N2 C8 C9 . . 117.4(5) ?
C10 C9 C14 . . 120.0(5) ?
C10 C9 C8 . . 116.2(5) ?
C14 C9 C8 . . 123.7(5) ?
C11 C10 C9 . . 119.8(6) ?
C11 C10 H10 . . 120.1 ?
C9 C10 H10 . . 120.1 ?
C10 C11 C12 . . 121.4(6) ?
C10 C11 Br1 . . 120.5(5) ?
C12 C11 Br1 . . 118.1(5) ?
C11 C12 C13 . . 119.4(6) ?
C11 C12 H12 . . 120.3 ?
C13 C12 H12 . . 120.3 ?
C12 C13 C14 . . 120.5(6) ?
C12 C13 H13 . . 119.7 ?
C14 C13 H13 . . 119.7 ?
C13 C14 C9 . . 118.8(6) ?
C13 C14 H14 . . 120.6 ?
C9 C14 H14 . . 120.6 ?

loop_
_geom_bond_atom_site_label_1
_geom_bond_atom_site_label_2
_geom_bond_site_symmetry_2
_geom_bond_distance
_geom_bond_publ_flag
I1 C3 . 2.092(5) ?
I2 C5 . 2.094(6) ?
Br1 C11 . 1.898(6) ?
O1 C2 . 1.364(6) ?
O1 H1 . 0.8200 ?
O2 C8 . 1.222(6) ?
O3 H3A . 0.86(4) ?
O3 H3B . 0.84(3) ?
N1 C7 . 1.267(6) ?
N1 N2 . 1.356(6) ?
N2 C8 . 1.357(7) ?
N2 H2 . 0.89(4) ?
C1 C6 . 1.390(7) ?
C1 C2 . 1.403(7) ?
C1 C7 . 1.445(7) ?
C2 C3 . 1.380(7) ?
C3 C4 . 1.379(7) ?
C4 C5 . 1.394(7) ?
C4 H4 . 0.9300 ?
C5 C6 . 1.362(7) ?
C6 H6 . 0.9300 ?
C7 H7 . 0.9300 ?
C8 C9 . 1.496(7) ?
C9 C10 . 1.377(8) ?
C9 C14 . 1.390(8) ?
C10 C11 . 1.359(8) ?
C10 H10 . 0.9300 ?
C11 C12 . 1.363(9) ?
C12 C13 . 1.373(8) ?
C12 H12 . 0.9300 ?
C13 C14 . 1.384(8) ?
C13 H13 . 0.9300 ?
C14 H14 . 0.9300 ?

loop_
_geom_hbond_atom_site_label_D
_geom_hbond_atom_site_label_H
_geom_hbond_atom_site_label_A
_geom_hbond_site_symmetry_A
_geom_hbond_distance_DH
_geom_hbond_distance_HA
_geom_hbond_distance_DA
_geom_hbond_angle_DHA
O3 H3A O1 3_656 0.86(4) 2.50(6) 3.131(6) 132(6)
N2 H2 O3 2_656 0.89(4) 2.08(6) 2.934(6) 162(7)
O1 H1 N1 . 0.82 1.87 2.579(6) 144.1

loop_
_cod_related_entry_id
_cod_related_entry_database
_cod_related_entry_code
1 ChemSpider 30655750
